data_4074271
loop_
_publ_author_name
'C\^ampian, Marius V.'
'Harris, Jeremy L.'
'Jasim, Naser'
'Perutz, Robin N.'
'Marder, Todd B.'
'Whitwood, Adrian C.'

_publ_section_title
;
 Comparisons of Photoinduced Oxidative Addition of B&#x2212;H, B&#x2212;B,
 and Si&#x2212;H Bonds at Rhodium(\h5-cyclopentadienyl)phosphine Centers
;
_journal_issue 21
_journal_name_full Organometallics
_journal_page_first 5093
_journal_paper_doi 10.1021/om060500m
_journal_volume 25
_journal_year 2006
_chemical_formula_moiety 'C23 H20 Cl2 P Rh, C7 H8'
_chemical_formula_sum 'C30 H28 Cl2 P Rh'
_chemical_formula_weight 593.30
_chemical_name_systematic
; 
 ? 
;
_space_group_IT_number 14
_symmetry_cell_setting monoclinic
_symmetry_space_group_name_Hall '-P 2ybc'
_symmetry_space_group_name_H-M 'P 1 21/c 1'
_atom_sites_solution_hydrogens geom
_atom_sites_solution_primary direct
_atom_sites_solution_secondary difmap
_audit_creation_method SHELXL-97
_cell_angle_alpha 90.00
_cell_angle_beta 100.272(2)
_cell_angle_gamma 90.00
_cell_formula_units_Z 4
_cell_length_a 13.5551(15)
_cell_length_b 10.2404(11)
_cell_length_c 19.151(2)
_cell_measurement_reflns_used 4722
_cell_measurement_temperature 110(2)
_cell_measurement_theta_max 24.95
_cell_measurement_theta_min 2.26
_cell_volume 2615.7(5)
_computing_cell_refinement 'Bruker SMART'
_computing_data_collection 'Bruker SMART'
_computing_data_reduction 'Bruker SAINT'
_computing_molecular_graphics 'Bruker SHELXTL'
_computing_publication_material 'Bruker SHELXTL'
_computing_structure_refinement 'SHELXL-97 (Sheldrick, 1997)'
_computing_structure_solution 'SHELXS-97 (Sheldrick, 1990)'
_diffrn_ambient_temperature 110(2)
_diffrn_measured_fraction_theta_full 0.996
_diffrn_measured_fraction_theta_max 0.996
_diffrn_measurement_device_type 'CCD area detector'
_diffrn_measurement_method 'phi and omega scans'
_diffrn_radiation_monochromator graphite
_diffrn_radiation_source 'fine-focus sealed tube'
_diffrn_radiation_type MoK\a
_diffrn_radiation_wavelength 0.71073
_diffrn_reflns_av_R_equivalents 0.0521
_diffrn_reflns_av_sigmaI/netI 0.0453
_diffrn_reflns_limit_h_max 16
_diffrn_reflns_limit_h_min -16
_diffrn_reflns_limit_k_max 12
_diffrn_reflns_limit_k_min -12
_diffrn_reflns_limit_l_max 22
_diffrn_reflns_limit_l_min -22
_diffrn_reflns_number 19928
_diffrn_reflns_theta_full 25.05
_diffrn_reflns_theta_max 25.05
_diffrn_reflns_theta_min 2.16
_exptl_absorpt_coefficient_mu 0.936
_exptl_absorpt_correction_T_max 1.000
_exptl_absorpt_correction_T_min 0.841
_exptl_absorpt_correction_type multi-scan
_exptl_absorpt_process_details 'SADABS v2.03; (Sheldrick)'
_exptl_crystal_colour red
_exptl_crystal_density_diffrn 1.507
_exptl_crystal_density_meas 0
_exptl_crystal_density_method 'not measured'
_exptl_crystal_description block
_exptl_crystal_F_000 1208
_exptl_crystal_size_max 0.08
_exptl_crystal_size_mid 0.08
_exptl_crystal_size_min 0.05
_refine_diff_density_max 1.165
_refine_diff_density_min -0.945
_refine_diff_density_rms 0.098
_refine_ls_extinction_method none
_refine_ls_goodness_of_fit_ref 1.019
_refine_ls_hydrogen_treatment constr
_refine_ls_matrix_type full
_refine_ls_number_parameters 308
_refine_ls_number_reflns 4621
_refine_ls_number_restraints 0
_refine_ls_restrained_S_all 1.019
_refine_ls_R_factor_all 0.0503
_refine_ls_R_factor_gt 0.0364
_refine_ls_shift/su_max 0.000
_refine_ls_shift/su_mean 0.000
_refine_ls_structure_factor_coef Fsqd
_refine_ls_weighting_details 'calc w=1/[\s^2^(Fo^2^)+(0.0514P)^2^+0.6824P] where P=(Fo^2^+2Fc^2^)/3'
_refine_ls_weighting_scheme calc
_refine_ls_wR_factor_gt 0.0833
_refine_ls_wR_factor_ref 0.0887
_reflns_number_gt 3766
_reflns_number_total 4621
_reflns_threshold_expression >2sigma(I)
_cod_data_source_file om060500msi20060606_115018.cif
_cod_data_source_block rnp0513m
_cod_depositor_comments
;
The following automatic conversions were performed:

'_symmetry_cell_setting' value 'Monoclinic' changed to 'monoclinic'
according to /home/saulius/struct/CIF-dictionaries/cif_core.dic
dictionary named 'cif_core.dic' version 2.4.1 from 2010-06-29.

Automatic conversion script
Id: cif_fix_values 1715 2011-07-08 13:25:40Z adriana 
;
_cod_original_cell_volume 2615.8(5)
_cod_original_sg_symbol_H-M P2(1)/c
_cod_database_code 4074271

loop_
_symmetry_equiv_pos_as_xyz
'x, y, z'
'-x, y+1/2, -z+1/2'
'-x, -y, -z'
'x, -y-1/2, z-1/2'

loop_
_atom_site_label
_atom_site_type_symbol
_atom_site_fract_x
_atom_site_fract_y
_atom_site_fract_z
_atom_site_U_iso_or_equiv
_atom_site_adp_type
_atom_site_occupancy
_atom_site_symmetry_multiplicity
_atom_site_calc_flag
_atom_site_refinement_flags
C1 C 0.9698(3) 0.1613(4) 0.0104(2) 0.0276(9) Uani 1 1 d .
H1 H 0.9613 0.0994 -0.0307 0.033 Uiso 1 1 calc R
C2 C 1.0260(3) 0.2815(4) 0.0163(2) 0.0296(10) Uani 1 1 d .
H2 H 1.0596 0.3206 -0.0213 0.035 Uiso 1 1 calc R
C3 C 1.0252(3) 0.3336(4) 0.0827(2) 0.0280(9) Uani 1 1 d .
H3 H 1.0575 0.4175 0.1011 0.034 Uiso 1 1 calc R
C4 C 0.9711(3) 0.2481(4) 0.1208(2) 0.0239(8) Uani 1 1 d .
H4 H 0.9619 0.2591 0.1712 0.029 Uiso 1 1 calc R
C5 C 0.9390(3) 0.1392(4) 0.0763(2) 0.0245(8) Uani 1 1 d .
H5 H 0.9046 0.0593 0.0900 0.029 Uiso 1 1 calc R
C6 C 0.6626(3) 0.2088(3) 0.10140(18) 0.0169(7) Uani 1 1 d .
C7 C 0.7214(3) 0.2512(4) 0.16444(19) 0.0247(8) Uani 1 1 d .
H7 H 0.7858 0.2875 0.1641 0.030 Uiso 1 1 calc R
C8 C 0.6857(3) 0.2404(4) 0.2279(2) 0.0340(10) Uani 1 1 d .
H8 H 0.7256 0.2706 0.2707 0.041 Uiso 1 1 calc R
C9 C 0.5929(3) 0.1864(4) 0.2292(2) 0.0340(10) Uani 1 1 d .
H9 H 0.5696 0.1773 0.2729 0.041 Uiso 1 1 calc R
C10 C 0.5341(3) 0.1457(4) 0.1668(2) 0.0307(9) Uani 1 1 d .
H10 H 0.4695 0.1102 0.1674 0.037 Uiso 1 1 calc R
C11 C 0.5684(3) 0.1562(4) 0.1035(2) 0.0244(8) Uani 1 1 d .
H11 H 0.5274 0.1273 0.0608 0.029 Uiso 1 1 calc R
C12 C 0.7131(2) 0.0564(3) -0.01559(18) 0.0180(7) Uani 1 1 d .
C13 C 0.7058(3) -0.0538(3) 0.0256(2) 0.0231(8) Uani 1 1 d .
H13 H 0.6935 -0.0442 0.0726 0.028 Uiso 1 1 calc R
C14 C 0.7164(3) -0.1774(4) -0.0013(2) 0.0277(9) Uani 1 1 d .
H14 H 0.7106 -0.2520 0.0272 0.033 Uiso 1 1 calc R
C15 C 0.7353(3) -0.1930(4) -0.0692(2) 0.0275(9) Uani 1 1 d .
H15 H 0.7422 -0.2780 -0.0876 0.033 Uiso 1 1 calc R
C16 C 0.7441(3) -0.0840(4) -0.1103(2) 0.0322(10) Uani 1 1 d .
H16 H 0.7577 -0.0942 -0.1569 0.039 Uiso 1 1 calc R
C17 C 0.7334(3) 0.0396(4) -0.08379(19) 0.0265(9) Uani 1 1 d .
H17 H 0.7399 0.1138 -0.1124 0.032 Uiso 1 1 calc R
C18 C 0.6053(3) 0.2980(3) -0.04246(18) 0.0190(8) Uani 1 1 d .
C19 C 0.6008(3) 0.4333(4) -0.04981(19) 0.0254(8) Uani 1 1 d .
H19 H 0.6539 0.4860 -0.0257 0.030 Uiso 1 1 calc R
C20 C 0.5186(3) 0.4914(4) -0.0924(2) 0.0337(10) Uani 1 1 d .
H20 H 0.5162 0.5836 -0.0979 0.040 Uiso 1 1 calc R
C21 C 0.4411(3) 0.4160(5) -0.1265(2) 0.0356(11) Uani 1 1 d .
H21 H 0.3843 0.4562 -0.1546 0.043 Uiso 1 1 calc R
C22 C 0.4454(3) 0.2822(4) -0.1200(2) 0.0347(10) Uani 1 1 d .
H22 H 0.3920 0.2303 -0.1443 0.042 Uiso 1 1 calc R
C23 C 0.5267(3) 0.2226(4) -0.0785(2) 0.0290(9) Uani 1 1 d .
H23 H 0.5291 0.1302 -0.0744 0.035 Uiso 1 1 calc R
Cl1 Cl 0.81447(7) 0.50996(8) 0.07335(5) 0.0229(2) Uani 1 1 d .
Cl2 Cl 0.82321(6) 0.38135(9) -0.09259(4) 0.0223(2) Uani 1 1 d .
P1 P 0.70911(7) 0.22268(8) 0.01783(5) 0.0152(2) Uani 1 1 d .
Rh1 Rh 0.867247(19) 0.31091(3) 0.027297(14) 0.01456(10) Uani 1 1 d .
C24 C 0.8484(3) 0.6109(4) 0.7308(2) 0.0357(10) Uani 1 1 d .
C25 C 0.9216(3) 0.5163(4) 0.7507(2) 0.0324(10) Uani 1 1 d .
H25 H 0.9076 0.4434 0.7781 0.039 Uiso 1 1 calc R
C26 C 1.0152(4) 0.5277(5) 0.7309(2) 0.0418(11) Uani 1 1 d .
H26 H 1.0652 0.4633 0.7452 0.050 Uiso 1 1 calc R
C27 C 1.0358(4) 0.6337(5) 0.6898(2) 0.0419(12) Uani 1 1 d .
H27 H 1.0992 0.6421 0.6757 0.050 Uiso 1 1 calc R
C28 C 0.9618(4) 0.7261(5) 0.6702(2) 0.0465(12) Uani 1 1 d .
H28 H 0.9748 0.7984 0.6421 0.056 Uiso 1 1 calc R
C29 C 0.8697(4) 0.7159(5) 0.6904(2) 0.0455(12) Uani 1 1 d .
H29 H 0.8204 0.7813 0.6766 0.055 Uiso 1 1 calc R
C30 C 0.7475(3) 0.6015(5) 0.7537(2) 0.0456(12) Uani 1 1 d .
H30A H 0.6991 0.5609 0.7158 0.068 Uiso 1 1 calc R
H30B H 0.7243 0.6892 0.7633 0.068 Uiso 1 1 calc R
H30C H 0.7537 0.5483 0.7968 0.068 Uiso 1 1 calc R

loop_
_atom_site_aniso_label
_atom_site_aniso_U_11
_atom_site_aniso_U_22
_atom_site_aniso_U_33
_atom_site_aniso_U_23
_atom_site_aniso_U_13
_atom_site_aniso_U_12
C1 0.027(2) 0.027(2) 0.026(2) -0.0058(17) -0.0018(17) 0.0188(17)
C2 0.0120(19) 0.043(3) 0.036(2) 0.0100(19) 0.0102(17) 0.0094(17)
C3 0.0121(18) 0.029(2) 0.039(2) 0.0005(18) -0.0067(17) 0.0007(16)
C4 0.0152(19) 0.033(2) 0.0214(19) 0.0006(17) -0.0040(15) 0.0073(16)
C5 0.0168(19) 0.0204(19) 0.035(2) 0.0114(17) 0.0006(16) 0.0019(15)
C6 0.0180(18) 0.0151(17) 0.0191(18) 0.0033(14) 0.0074(15) 0.0014(14)
C7 0.017(2) 0.034(2) 0.024(2) -0.0006(17) 0.0056(16) -0.0053(17)
C8 0.037(3) 0.047(3) 0.019(2) -0.0040(18) 0.0084(18) -0.004(2)
C9 0.039(3) 0.041(3) 0.027(2) 0.0047(19) 0.0174(19) 0.001(2)
C10 0.026(2) 0.034(2) 0.036(2) 0.0061(19) 0.0153(18) -0.0010(18)
C11 0.022(2) 0.026(2) 0.025(2) 0.0006(16) 0.0044(16) 0.0002(16)
C12 0.0128(17) 0.0196(18) 0.0211(18) -0.0030(15) 0.0017(14) -0.0007(14)
C13 0.021(2) 0.024(2) 0.023(2) 0.0008(16) 0.0013(16) 0.0059(16)
C14 0.025(2) 0.020(2) 0.037(2) 0.0015(17) 0.0029(18) 0.0025(16)
C15 0.0177(19) 0.021(2) 0.042(2) -0.0124(18) 0.0030(17) -0.0025(16)
C16 0.034(2) 0.034(2) 0.031(2) -0.0113(19) 0.0109(19) -0.0090(19)
C17 0.036(2) 0.024(2) 0.022(2) -0.0031(16) 0.0110(17) -0.0109(17)
C18 0.0145(17) 0.028(2) 0.0149(17) 0.0050(15) 0.0041(14) 0.0014(15)
C19 0.026(2) 0.025(2) 0.024(2) -0.0016(16) 0.0026(16) 0.0066(17)
C20 0.032(2) 0.036(2) 0.032(2) 0.0027(19) 0.0040(19) 0.015(2)
C21 0.020(2) 0.062(3) 0.026(2) 0.015(2) 0.0058(17) 0.017(2)
C22 0.017(2) 0.056(3) 0.029(2) 0.008(2) -0.0007(17) -0.0062(19)
C23 0.023(2) 0.035(2) 0.028(2) 0.0090(18) 0.0010(17) -0.0036(17)
Cl1 0.0244(5) 0.0178(4) 0.0267(5) -0.0037(4) 0.0052(4) 0.0012(4)
Cl2 0.0220(5) 0.0271(5) 0.0182(4) 0.0041(4) 0.0044(4) -0.0028(4)
P1 0.0137(4) 0.0165(5) 0.0157(4) 0.0003(4) 0.0029(4) -0.0011(3)
Rh1 0.01303(15) 0.01445(15) 0.01642(16) 0.00047(11) 0.00322(11) -0.00019(11)
C24 0.045(3) 0.034(2) 0.025(2) 0.0013(19) -0.0039(19) -0.010(2)
C25 0.044(3) 0.029(2) 0.024(2) -0.0014(18) 0.0074(19) -0.007(2)
C26 0.047(3) 0.043(3) 0.035(2) -0.008(2) 0.008(2) 0.000(2)
C27 0.050(3) 0.049(3) 0.028(2) -0.008(2) 0.009(2) -0.021(2)
C28 0.059(3) 0.043(3) 0.035(3) 0.006(2) 0.001(2) -0.013(2)
C29 0.053(3) 0.043(3) 0.034(3) 0.010(2) -0.009(2) -0.009(2)
C30 0.045(3) 0.048(3) 0.039(3) 0.006(2) -0.004(2) -0.002(2)

loop_
_atom_type_symbol
_atom_type_description
_atom_type_scat_dispersion_real
_atom_type_scat_dispersion_imag
_atom_type_scat_source
C C 0.0033 0.0016 'International Tables Vol C Tables 4.2.6.8 and 6.1.1.4'
H H 0.0000 0.0000 'International Tables Vol C Tables 4.2.6.8 and 6.1.1.4'
P P 0.1023 0.0942 'International Tables Vol C Tables 4.2.6.8 and 6.1.1.4'
Cl Cl 0.1484 0.1585 'International Tables Vol C Tables 4.2.6.8 and 6.1.1.4'
Rh Rh -1.1178 0.9187 'International Tables Vol C Tables 4.2.6.8 and 6.1.1.4'

loop_
_geom_angle_atom_site_label_1
_geom_angle_atom_site_label_2
_geom_angle_atom_site_label_3
_geom_angle
C5 C1 C2 107.6(3)
C5 C1 Rh1 71.1(2)
C2 C1 Rh1 74.0(2)
C5 C1 H1 126.0
C2 C1 H1 126.0
Rh1 C1 H1 126.0
C3 C2 C1 108.1(3)
C3 C2 Rh1 72.1(2)
C1 C2 Rh1 67.4(2)
C3 C2 H2 126.0
C1 C2 H2 126.0
Rh1 C2 H2 126.0
C2 C3 C4 108.9(3)
C2 C3 Rh1 71.6(2)
C4 C3 Rh1 68.9(2)
C2 C3 H3 125.5
C4 C3 H3 125.5
Rh1 C3 H3 125.5
C5 C4 C3 107.7(3)
C5 C4 Rh1 69.7(2)
C3 C4 Rh1 73.3(2)
C5 C4 H4 126.1
C3 C4 H4 126.1
Rh1 C4 H4 126.1
C1 C5 C4 107.6(3)
C1 C5 Rh1 70.2(2)
C4 C5 Rh1 71.7(2)
C1 C5 H5 126.2
C4 C5 H5 126.2
Rh1 C5 H5 126.2
C7 C6 C11 118.8(3)
C7 C6 P1 120.1(3)
C11 C6 P1 121.1(3)
C8 C7 C6 119.9(3)
C8 C7 H7 120.0
C6 C7 H7 120.0
C9 C8 C7 120.6(4)
C9 C8 H8 119.7
C7 C8 H8 119.7
C10 C9 C8 119.6(4)
C10 C9 H9 120.2
C8 C9 H9 120.2
C9 C10 C11 120.4(4)
C9 C10 H10 119.8
C11 C10 H10 119.8
C10 C11 C6 120.7(4)
C10 C11 H11 119.7
C6 C11 H11 119.7
C13 C12 C17 118.5(3)
C13 C12 P1 123.3(3)
C17 C12 P1 117.9(3)
C14 C13 C12 120.6(3)
C14 C13 H13 119.7
C12 C13 H13 119.7
C15 C14 C13 120.4(4)
C15 C14 H14 119.8
C13 C14 H14 119.8
C14 C15 C16 119.5(4)
C14 C15 H15 120.2
C16 C15 H15 120.2
C17 C16 C15 120.4(4)
C17 C16 H16 119.8
C15 C16 H16 119.8
C16 C17 C12 120.6(4)
C16 C17 H17 119.7
C12 C17 H17 119.7
C19 C18 C23 119.0(3)
C19 C18 P1 120.0(3)
C23 C18 P1 120.9(3)
C20 C19 C18 120.0(4)
C20 C19 H19 120.0
C18 C19 H19 120.0
C21 C20 C19 120.3(4)
C21 C20 H20 119.9
C19 C20 H20 119.9
C20 C21 C22 120.0(4)
C20 C21 H21 120.0
C22 C21 H21 120.0
C21 C22 C23 120.6(4)
C21 C22 H22 119.7
C23 C22 H22 119.7
C22 C23 C18 120.1(4)
C22 C23 H23 120.0
C18 C23 H23 120.0
C12 P1 C18 103.92(16)
C12 P1 C6 105.73(15)
C18 P1 C6 103.87(16)
C12 P1 Rh1 107.98(11)
C18 P1 Rh1 119.05(12)
C6 P1 Rh1 115.03(12)
C1 Rh1 C5 38.71(15)
C1 Rh1 C4 64.40(14)
C5 Rh1 C4 38.56(15)
C1 Rh1 C2 38.63(15)
C5 Rh1 C2 63.80(14)
C4 Rh1 C2 62.69(14)
C1 Rh1 C3 63.23(15)
C5 Rh1 C3 63.49(14)
C4 Rh1 C3 37.78(14)
C2 Rh1 C3 36.22(15)
C1 Rh1 P1 109.20(11)
C5 Rh1 P1 93.21(10)
C4 Rh1 P1 113.98(11)
C2 Rh1 P1 147.52(11)
C3 Rh1 P1 151.76(11)
C1 Rh1 Cl2 97.43(11)
C5 Rh1 Cl2 133.44(11)
C4 Rh1 Cl2 154.32(10)
C2 Rh1 Cl2 91.71(11)
C3 Rh1 Cl2 118.90(11)
P1 Rh1 Cl2 88.46(3)
C1 Rh1 Cl1 156.73(11)
C5 Rh1 Cl1 133.08(11)
C4 Rh1 Cl1 98.13(10)
C2 Rh1 Cl1 120.78(11)
C3 Rh1 Cl1 93.51(10)
P1 Rh1 Cl1 91.61(3)
Cl2 Rh1 Cl1 93.31(3)
C29 C24 C25 119.0(4)
C29 C24 C30 120.0(4)
C25 C24 C30 120.9(4)
C24 C25 C26 120.4(4)
C24 C25 H25 119.8
C26 C25 H25 119.8
C25 C26 C27 120.1(4)
C25 C26 H26 120.0
C27 C26 H26 120.0
C28 C27 C26 118.5(4)
C28 C27 H27 120.7
C26 C27 H27 120.7
C29 C28 C27 121.6(4)
C29 C28 H28 119.2
C27 C28 H28 119.2
C28 C29 C24 120.4(5)
C28 C29 H29 119.8
C24 C29 H29 119.8
C24 C30 H30A 109.5
C24 C30 H30B 109.5
H30A C30 H30B 109.5
C24 C30 H30C 109.5
H30A C30 H30C 109.5
H30B C30 H30C 109.5

loop_
_geom_bond_atom_site_label_1
_geom_bond_atom_site_label_2
_geom_bond_distance
C1 C5 1.417(5)
C1 C2 1.442(6)
C1 Rh1 2.132(3)
C1 H1 1.0000
C2 C3 1.382(6)
C2 Rh1 2.220(4)
C2 H2 1.0000
C3 C4 1.424(5)
C3 Rh1 2.226(4)
C3 H3 1.0000
C4 C5 1.424(5)
C4 Rh1 2.169(3)
C4 H4 1.0000
C5 Rh1 2.143(4)
C5 H5 1.0000
C6 C7 1.392(5)
C6 C11 1.393(5)
C6 P1 1.827(3)
C7 C8 1.391(5)
C7 H7 0.9500
C8 C9 1.379(6)
C8 H8 0.9500
C9 C10 1.378(6)
C9 H9 0.9500
C10 C11 1.378(5)
C10 H10 0.9500
C11 H11 0.9500
C12 C13 1.391(5)
C12 C17 1.393(5)
C12 P1 1.823(3)
C13 C14 1.383(5)
C13 H13 0.9500
C14 C15 1.378(6)
C14 H14 0.9500
C15 C16 1.383(5)
C15 H15 0.9500
C16 C17 1.380(5)
C16 H16 0.9500
C17 H17 0.9500
C18 C19 1.393(5)
C18 C23 1.395(5)
C18 P1 1.824(4)
C19 C20 1.391(5)
C19 H19 0.9500
C20 C21 1.372(6)
C20 H20 0.9500
C21 C22 1.377(6)
C21 H21 0.9500
C22 C23 1.381(5)
C22 H22 0.9500
C23 H23 0.9500
Cl1 Rh1 2.3811(9)
Cl2 Rh1 2.3789(9)
P1 Rh1 2.3034(9)
C24 C29 1.384(6)
C24 C25 1.390(6)
C24 C30 1.512(6)
C25 C26 1.394(6)
C25 H25 0.9500
C26 C27 1.397(6)
C26 H26 0.9500
C27 C28 1.381(7)
C27 H27 0.9500
C28 C29 1.375(7)
C28 H28 0.9500
C29 H29 0.9500
C30 H30A 0.9800
C30 H30B 0.9800
C30 H30C 0.9800

loop_
_geom_torsion_atom_site_label_1
_geom_torsion_atom_site_label_2
_geom_torsion_atom_site_label_3
_geom_torsion_atom_site_label_4
_geom_torsion
C5 C1 C2 C3 -2.6(4)
Rh1 C1 C2 C3 60.9(3)
C5 C1 C2 Rh1 -63.6(2)
C1 C2 C3 C4 1.1(4)
Rh1 C2 C3 C4 59.1(3)
C1 C2 C3 Rh1 -58.0(2)
C2 C3 C4 C5 0.9(4)
Rh1 C3 C4 C5 61.6(2)
C2 C3 C4 Rh1 -60.7(3)
C2 C1 C5 C4 3.1(4)
Rh1 C1 C5 C4 -62.4(2)
C2 C1 C5 Rh1 65.5(2)
C3 C4 C5 C1 -2.5(4)
Rh1 C4 C5 C1 61.4(2)
C3 C4 C5 Rh1 -63.9(2)
C11 C6 C7 C8 0.1(6)
P1 C6 C7 C8 -180.0(3)
C6 C7 C8 C9 0.9(6)
C7 C8 C9 C10 -1.6(7)
C8 C9 C10 C11 1.4(6)
C9 C10 C11 C6 -0.4(6)
C7 C6 C11 C10 -0.3(5)
P1 C6 C11 C10 179.8(3)
C17 C12 C13 C14 -1.4(5)
P1 C12 C13 C14 -175.4(3)
C12 C13 C14 C15 0.6(6)
C13 C14 C15 C16 0.3(6)
C14 C15 C16 C17 -0.5(6)
C15 C16 C17 C12 -0.3(6)
C13 C12 C17 C16 1.2(5)
P1 C12 C17 C16 175.6(3)
C23 C18 C19 C20 0.2(6)
P1 C18 C19 C20 -176.0(3)
C18 C19 C20 C21 1.0(6)
C19 C20 C21 C22 -1.5(6)
C20 C21 C22 C23 1.0(6)
C21 C22 C23 C18 0.2(6)
C19 C18 C23 C22 -0.7(6)
P1 C18 C23 C22 175.4(3)
C13 C12 P1 C18 -123.3(3)
C17 C12 P1 C18 62.6(3)
C13 C12 P1 C6 -14.3(3)
C17 C12 P1 C6 171.6(3)
C13 C12 P1 Rh1 109.3(3)
C17 C12 P1 Rh1 -64.7(3)
C19 C18 P1 C12 -157.5(3)
C23 C18 P1 C12 26.3(3)
C19 C18 P1 C6 92.1(3)
C23 C18 P1 C6 -84.1(3)
C19 C18 P1 Rh1 -37.4(3)
C23 C18 P1 Rh1 146.4(3)
C7 C6 P1 C12 119.6(3)
C11 C6 P1 C12 -60.5(3)
C7 C6 P1 C18 -131.3(3)
C11 C6 P1 C18 48.6(3)
C7 C6 P1 Rh1 0.6(3)
C11 C6 P1 Rh1 -179.5(2)
C2 C1 Rh1 C5 -115.5(3)
C5 C1 Rh1 C4 37.9(2)
C2 C1 Rh1 C4 -77.6(2)
C5 C1 Rh1 C2 115.5(3)
C5 C1 Rh1 C3 80.2(2)
C2 C1 Rh1 C3 -35.3(2)
C5 C1 Rh1 P1 -70.1(2)
C2 C1 Rh1 P1 174.36(19)
C5 C1 Rh1 Cl2 -161.1(2)
C2 C1 Rh1 Cl2 83.4(2)
C5 C1 Rh1 Cl1 82.1(4)
C2 C1 Rh1 Cl1 -33.4(4)
C4 C5 Rh1 C1 117.2(3)
C1 C5 Rh1 C4 -117.2(3)
C1 C5 Rh1 C2 -38.9(2)
C4 C5 Rh1 C2 78.3(2)
C1 C5 Rh1 C3 -79.5(2)
C4 C5 Rh1 C3 37.7(2)
C1 C5 Rh1 P1 117.2(2)
C4 C5 Rh1 P1 -125.6(2)
C1 C5 Rh1 Cl2 26.3(3)
C4 C5 Rh1 Cl2 143.44(18)
C1 C5 Rh1 Cl1 -147.60(19)
C4 C5 Rh1 Cl1 -30.4(3)
C5 C4 Rh1 C1 -38.1(2)
C3 C4 Rh1 C1 78.6(2)
C3 C4 Rh1 C5 116.7(3)
C5 C4 Rh1 C2 -81.4(2)
C3 C4 Rh1 C2 35.3(2)
C5 C4 Rh1 C3 -116.7(3)
C5 C4 Rh1 P1 62.6(2)
C3 C4 Rh1 P1 179.35(19)
C5 C4 Rh1 Cl2 -86.4(3)
C3 C4 Rh1 Cl2 30.4(4)
C5 C4 Rh1 Cl1 158.1(2)
C3 C4 Rh1 Cl1 -85.2(2)
C3 C2 Rh1 C1 -119.2(3)
C3 C2 Rh1 C5 -80.2(3)
C1 C2 Rh1 C5 39.0(2)
C3 C2 Rh1 C4 -36.8(2)
C1 C2 Rh1 C4 82.4(2)
C1 C2 Rh1 C3 119.2(3)
C3 C2 Rh1 P1 -129.2(2)
C1 C2 Rh1 P1 -10.0(3)
C3 C2 Rh1 Cl2 141.0(2)
C1 C2 Rh1 Cl2 -99.8(2)
C3 C2 Rh1 Cl1 46.2(3)
C1 C2 Rh1 Cl1 165.35(18)
C2 C3 Rh1 C1 37.6(2)
C4 C3 Rh1 C1 -82.0(2)
C2 C3 Rh1 C5 81.1(3)
C4 C3 Rh1 C5 -38.5(2)
C2 C3 Rh1 C4 119.6(3)
C4 C3 Rh1 C2 -119.6(3)
C2 C3 Rh1 P1 118.4(3)
C4 C3 Rh1 P1 -1.2(4)
C2 C3 Rh1 Cl2 -45.9(3)
C4 C3 Rh1 Cl2 -165.51(19)
C2 C3 Rh1 Cl1 -141.6(2)
C4 C3 Rh1 Cl1 98.8(2)
C12 P1 Rh1 C1 -9.10(16)
C18 P1 Rh1 C1 -127.11(17)
C6 P1 Rh1 C1 108.69(16)
C12 P1 Rh1 C5 -45.19(16)
C18 P1 Rh1 C5 -163.20(17)
C6 P1 Rh1 C5 72.60(16)
C12 P1 Rh1 C4 -78.86(16)
C18 P1 Rh1 C4 163.12(17)
C6 P1 Rh1 C4 38.93(17)
C12 P1 Rh1 C2 -2.5(2)
C18 P1 Rh1 C2 -120.5(2)
C6 P1 Rh1 C2 115.3(2)
C12 P1 Rh1 C3 -78.0(3)
C18 P1 Rh1 C3 164.0(2)
C6 P1 Rh1 C3 39.8(3)
C12 P1 Rh1 Cl2 88.23(12)
C18 P1 Rh1 Cl2 -29.78(14)
C6 P1 Rh1 Cl2 -153.98(12)
C12 P1 Rh1 Cl1 -178.50(12)
C18 P1 Rh1 Cl1 63.49(14)
C6 P1 Rh1 Cl1 -60.71(12)
C29 C24 C25 C26 0.6(6)
C30 C24 C25 C26 -178.4(4)
C24 C25 C26 C27 -0.9(6)
C25 C26 C27 C28 0.4(6)
C26 C27 C28 C29 0.3(7)
C27 C28 C29 C24 -0.6(7)
C25 C24 C29 C28 0.2(6)
C30 C24 C29 C28 179.1(4)
